data_2010093
loop_
_publ_author_name
'Christensen, Nancy J.'
'Legzdins, Peter'
'Trotter, James'
'Yee, Vivien C.'

_publ_section_title
;
 Di-\m-chloro-bis[(\h^5^-cyclopentadienyl)nitrosylmolybdenum]
;
_journal_issue 10
_journal_name_full 'Acta Crystallographica Section C'
_journal_page_first 1558
_journal_page_last 1559
_journal_paper_doi 10.1107/S0108270194005755
_journal_volume 50
_journal_year 1994
_chemical_formula_moiety 'C10 H10 Cl2 Mo2 N2 O2'
_chemical_formula_structural '((C5 H5) Mo (N O) Cl)2'
_chemical_formula_sum 'C10 H10 Cl2 Mo2 N2 O2'
_chemical_formula_weight 452.98
_chemical_name_systematic
;
Di-\m-chloro-bis[(\h-cyclopentadienyl)nitrosylmolybdenum]
;
_space_group_IT_number 14
_symmetry_cell_setting monoclinic
_symmetry_space_group_name_Hall '-P 2yn'
_symmetry_space_group_name_H-M 'P 1 21/n 1'
_atom_type_scat_source IntTabIV
_cell_angle_alpha 90
_cell_angle_beta 102.540(10)
_cell_angle_gamma 90
_cell_formula_units_Z 2
_cell_length_a 8.9450(10)
_cell_length_b 11.4680(10)
_cell_length_c 6.6280(10)
_cell_measurement_reflns_used 25
_cell_measurement_temperature 294
_cell_measurement_theta_max 30
_cell_measurement_theta_min 28
_cell_volume 663.69(14)
_computing_cell_refinement 'CAD-4 Software'
_computing_data_collection 'CAD-4 Software (Enraf-Nonius, 1989)'
_computing_data_reduction 'local program'
_computing_molecular_graphics 'ORTEPII (Johnson, 1976)'
_computing_structure_refinement 'ORFLS (Busing, Martin & Levy, 1962)'
_diffrn_ambient_temperature 294
_diffrn_measurement_device 'Enraf-Nonius CAD-4F'
_diffrn_radiation_monochromator graphite
_diffrn_radiation_source xray_tube
_diffrn_radiation_type MoK\a~1~
_diffrn_radiation_wavelength 0.70930
_diffrn_reflns_limit_h_max 12
_diffrn_reflns_limit_h_min -12
_diffrn_reflns_limit_k_max 16
_diffrn_reflns_limit_k_min 0
_diffrn_reflns_limit_l_max 9
_diffrn_reflns_limit_l_min 0
_diffrn_reflns_number 1924
_diffrn_reflns_theta_max 30
_diffrn_standards_decay_% negligible
_diffrn_standards_interval_count 150
_diffrn_standards_number 3
_exptl_absorpt_coefficient_mu 2.25
_exptl_absorpt_correction_T_max 0.82
_exptl_absorpt_correction_T_min 0.70
_exptl_absorpt_correction_type analytical
_exptl_crystal_colour orange
_exptl_crystal_density_diffrn 2.27
_exptl_crystal_description prism
_exptl_crystal_F_000 436
_exptl_crystal_size_max 0.33
_exptl_crystal_size_mid 0.14
_exptl_crystal_size_min 0.10
_refine_diff_density_max 0.5
_refine_diff_density_min -1.1
_refine_ls_extinction_coef 73.E3(9)
_refine_ls_extinction_method Becker-Coppens
_refine_ls_goodness_of_fit_obs 1.33
_refine_ls_hydrogen_treatment refall
_refine_ls_matrix_type full
_refine_ls_number_constraints 0
_refine_ls_number_parameters 103
_refine_ls_number_reflns 1678
_refine_ls_number_restraints 0
_refine_ls_R_factor_all .026
_refine_ls_R_factor_obs .020
_refine_ls_shift/esd_max .06
_refine_ls_shift/esd_mean .005
_refine_ls_structure_factor_coef F
_refine_ls_weighting_details 'w = 1/\s^2^(F)'
_refine_ls_weighting_scheme calc
_refine_ls_wR_factor_all .031
_refine_ls_wR_factor_obs .031
_reflns_number_observed 1678
_reflns_number_total 1924
_reflns_observed_criterion 3\s(I)
_cod_data_source_file cr1145.cif
_cod_data_source_block 1
_cod_depositor_comments
;
 Adding the _atom_site_type_symbol data item.

 Antanas Vaitkus,
 2017-01-26

 Marking atom 'Cp' as a dummy atom.

 Antanas Vaitkus,
 2017-01-26

The following automatic conversions were performed:

'_refine_ls_weighting_scheme' value '1/\s^2^(F)' was changed to
'calc'. New tag '_refine_ls_weighting_details' was created. The value
of the new tag was set to 'w = 1/\s^2^(F)'.

Automatic conversion script
Id: cif_fix_values 3143 2015-03-26 13:38:13Z robertas 
;
_cod_original_cell_volume 663.70(10)
_cod_original_sg_symbol_H-M 'P 21/n'
_cod_database_code 2010093

loop_
_symmetry_equiv_pos_as_xyz
x,y,z
-x,-y,-z
1/2-x,1/2+y,1/2-z
1/2+x,1/2-y,1/2+z

loop_
_atom_site_label
_atom_site_type_symbol
_atom_site_fract_x
_atom_site_fract_y
_atom_site_fract_z
_atom_site_U_iso_or_equiv
_atom_site_calc_flag
Mo Mo .39528(2) .544770(10) .31715(3) .024 d
Cl Cl .43520(6) .61996(5) .66370(9) .032 d
O O .5779(3) .7218(2) .1505(4) .056 d
N N .5130(2) .6479(2) .2259(3) .032 d
C1 C .2008(3) .4146(3) .1518(7) .055 d
C2 C .2119(4) .5040(5) .0199(5) .057 d
C3 C .1690(4) .6057(3) .1030(7) .060 d
C4 C .1356(3) .5810(4) .2897(8) .068 d
C5 C .1546(4) .4573(4) .3223(7) .061 d
Cp . .1744 .5125 .1773 .06 dum
H1 H .237(4) .346(3) .134(6) .048(10) ?
H2 H .243(7) .486(6) -.087(10) .11(2) ?
H3 H .175(6) .665(4) .044(8) .080(15) ?
H4 H .102(6) .624(4) .355(9) .084(16) ?
H5 H .143(7) .411(5) .414(9) .093(17) ?

loop_
_geom_angle_atom_site_label_1
_geom_angle_atom_site_label_2
_geom_angle_atom_site_label_3
_geom_angle_site_symmetry_1
_geom_angle_site_symmetry_3
_geom_angle
_geom_angle_publ_flag
Cl Mo Cl . 2_666 105.64(2) yes
Cl Mo N . . 96.30(10) yes
Cl Mo N 2_666 . 97.30(10) yes
Cl Mo Cp . . 115.50(10) yes
Cl Mo Cp 2_666 . 114.90(10) yes
N Mo Cp . . 123.90(10) yes
Mo Cl Mo . 2_666 74.36(2) yes
Mo N O . . 172.8(2) yes
C2 C1 C5 . . 109.6(3) yes
C1 C2 C3 . . 108.3(3) yes
C2 C3 C4 . . 108.7(4) yes
C3 C4 C5 . . 107.4(3) yes
C4 C5 C1 . . 105.9(3) yes
C2 C2 H1 . . 121(2) no
C5 C1 H1 . . 129(3) no
C1 C2 H2 . . 116(5) no
C3 C2 H2 . . 135(5) no
C2 C3 H3 . . 118(4) no
C4 C3 H3 . . 133(4) no
C3 C4 H4 . . 125(4) no
C5 C4 H4 . . 127(4) no
C1 C5 H5 . . 119(4) no
C4 C5 H5 . . 135(4) no

loop_
_geom_bond_atom_site_label_1
_geom_bond_atom_site_label_2
_geom_bond_site_symmetry_2
_geom_bond_distance
_geom_bond_publ_flag
Mo Mo 2_666 2.9098(3) yes
Mo Cl . 2.4060(10) yes
Mo Cl 2_666 2.4080(10) yes
Mo N . 1.775(2) yes
Mo Cp . 2.026(2) yes
Mo C1 . 2.372(4) yes
Mo C2 . 2.321(4) yes
Mo C3 . 2.313(4) yes
Mo C4 . 2.328(3) yes
Mo C5 . 2.382(4) yes
N O . 1.196(3) yes
C1 C2 . 1.365(6) yes
C2 C3 . 1.379(6) yes
C3 C4 . 1.364(7) yes
C4 C5 . 1.439(6) yes
C5 C1 . 1.375(6) yes
C1 H1 . 0.86(4) no
C2 H2 . 0.84(6) no
C3 H3 . 0.79(5) no
C4 H4 . 0.76(5) no
C5 H5 . 0.83(5) no
